data_7013451
loop_
_publ_author_name
'Olivier S\'en\`eque'
'Morgan Campion'
'B\'en\'edicte Douziech'
'Michel Giorgi'
'Yves Le Mest'
'Olivia Reinaud'

_publ_section_title
;
 Supramolecular control of an organic radical coupled to a metal ion
 embedded at the entrance of a hydrophobic cavity
;
_journal_issue 22
_journal_name_full 'Dalton Trans.'
_journal_page_first 4216
_journal_page_last 4218
_journal_paper_doi 10.1039/b308255e
_journal_year 2003
_chemical_compound_source 'Local laboratory'
_chemical_formula_sum 'C97.5 H125 Cl2 Cu N7 O14'
_chemical_formula_weight 1753.49
_space_group_IT_number 2
_symmetry_cell_setting triclinic
_symmetry_space_group_name_Hall '-P 1'
_symmetry_space_group_name_H-M 'P -1'
_atom_sites_solution_hydrogens geom
_atom_sites_solution_primary direct
_atom_sites_solution_secondary difmap
_audit_creation_method maXus
_cell_angle_alpha 86.1320(7)
_cell_angle_beta 74.1240(8)
_cell_angle_gamma 61.927(8)
_cell_formula_units_Z 1
_cell_length_a 15.9658(3)
_cell_length_b 15.9740(3)
_cell_length_c 22.8602(5)
_cell_measurement_reflns_used 15658
_cell_measurement_temperature 173(2)
_cell_measurement_theta_max 24
_cell_measurement_theta_min 1
_cell_volume 4935.1(4)
_computing_cell_refinement 'Denzo and Scalepak (Otwinowski & Minor, 1997)'
_computing_data_collection 'KappaCCD (Nonius, 1998)'
_computing_data_reduction 'Denzo and Scalepak (Otwinowski & Minor, 1997)'
_computing_structure_refinement 'SHELXL-97 (Sheldrick, 1997)'
_computing_structure_solution 'SIR92 (Altomare et al., 1994)'
_diffrn_ambient_temperature 173(2)
_diffrn_measured_fraction_theta_full 0.904
_diffrn_measured_fraction_theta_max 0.904
_diffrn_measurement_device_type KappaCCD
_diffrn_measurement_method 'Phi scan'
_diffrn_radiation_monochromator graphite
_diffrn_radiation_source 'fine-focus sealed tube'
_diffrn_radiation_type MoK\a
_diffrn_radiation_wavelength 0.71073
_diffrn_reflns_av_R_equivalents 0.051
_diffrn_reflns_av_sigmaI/netI 0.0585
_diffrn_reflns_limit_h_max 16
_diffrn_reflns_limit_h_min 0
_diffrn_reflns_limit_k_max 18
_diffrn_reflns_limit_k_min -16
_diffrn_reflns_limit_l_max 27
_diffrn_reflns_limit_l_min -25
_diffrn_reflns_number 15644
_diffrn_reflns_theta_full 24.97
_diffrn_reflns_theta_max 24.97
_diffrn_reflns_theta_min 1.93
_exptl_absorpt_coefficient_mu 0.337
_exptl_absorpt_correction_type none
_exptl_crystal_colour 'pale green'
_exptl_crystal_density_diffrn 1.180
_exptl_crystal_density_method 'not measured'
_exptl_crystal_description prism
_exptl_crystal_F_000 1868
_exptl_crystal_size_max .4
_exptl_crystal_size_mid .4
_exptl_crystal_size_min .3
_refine_diff_density_max 1.061
_refine_diff_density_min -1.097
_refine_diff_density_rms 0.082
_refine_ls_extinction_method none
_refine_ls_goodness_of_fit_ref 1.052
_refine_ls_hydrogen_treatment mixed
_refine_ls_matrix_type full
_refine_ls_number_parameters 1059
_refine_ls_number_reflns 15658
_refine_ls_number_restraints 0
_refine_ls_restrained_S_all 1.052
_refine_ls_R_factor_all 0.1196
_refine_ls_R_factor_gt 0.0920
_refine_ls_shift/su_max 0.150
_refine_ls_shift/su_mean 0.004
_refine_ls_structure_factor_coef Fsqd
_refine_ls_weighting_details 'calc w=1/[\s^2^(Fo^2^)+(0.1211P)^2^+14.0952P] where P=(Fo^2^+2Fc^2^)/3'
_refine_ls_weighting_scheme calc
_refine_ls_wR_factor_gt 0.2328
_refine_ls_wR_factor_ref 0.2589
_reflns_number_gt 12076
_reflns_number_total 15644
_reflns_threshold_expression >2sigma(I)
_cod_data_source_file b308255e.txt
_cod_data_source_block os297a
_cod_original_cell_volume 4935.15(17)
_cod_database_code 7013451

loop_
_symmetry_equiv_pos_as_xyz
'x, y, z'
'-x, -y, -z'

loop_
_atom_site_label
_atom_site_type_symbol
_atom_site_fract_x
_atom_site_fract_y
_atom_site_fract_z
_atom_site_U_iso_or_equiv
_atom_site_adp_type
_atom_site_occupancy
_atom_site_symmetry_multiplicity
_atom_site_calc_flag
_atom_site_refinement_flags
_atom_site_disorder_assembly
_atom_site_disorder_group
Cu1 Cu 0.23988(4) 0.22766(4) 0.05920(2) 0.03405(19) Uani 1 1 d . . .
Cl1 Cl 0.7459(3) 0.2902(3) 0.0428(2) 0.1669(16) Uani 1 1 d . . .
Cl2 Cl 0.6192(4) 0.6297(4) 0.1194(2) 0.1060(15) Uani 0.50 1 d P . .
Cl3 Cl 0.4948(10) 0.6099(10) 0.0568(6) 0.160(4) Uiso 0.30 1 d P . .
Cl4 Cl 0.478(2) 0.544(2) 0.1382(14) 0.219(11) Uiso 0.20 1 d P . .
O1 O 0.4870(3) 0.2575(3) 0.19345(16) 0.0522(10) Uani 1 1 d . . .
O2 O 0.2346(3) 0.3685(2) 0.21063(15) 0.0454(9) Uani 1 1 d . . .
O3 O -0.0571(2) 0.4147(2) 0.15680(13) 0.0358(7) Uani 1 1 d . . .
O4 O -0.0052(3) 0.1726(3) 0.17267(14) 0.0393(8) Uani 1 1 d . . .
O5 O 0.2343(3) -0.0902(3) 0.13399(14) 0.0430(8) Uani 1 1 d . . .
O6 O 0.4218(2) 0.0369(2) 0.16600(13) 0.0377(8) Uani 1 1 d . . .
O7 O 0.2619(2) 0.2346(3) -0.02743(14) 0.0454(9) Uani 1 1 d . . .
O8 O -0.0398(4) 0.2361(4) -0.1528(2) 0.0817(15) Uani 1 1 d . . .
O9 O 0.0952(4) 0.1723(4) -0.22539(18) 0.0755(14) Uani 1 1 d . . .
O11 O 0.6750(12) 0.3504(11) 0.0174(7) 0.261(8) Uani 1 1 d . . .
O12 O 0.8382(10) 0.2647(9) 0.0002(6) 0.120(4) Uiso 0.60 1 d P . .
O13 O 0.7356(7) 0.3508(7) 0.0835(5) 0.082(2) Uiso 0.60 1 d P . .
O16 O 0.8976(16) 0.0053(15) 0.0723(9) 0.165(7) Uiso 0.50 1 d P . .
O17 O 0.9974(11) -0.0435(11) 0.0372(7) 0.120(4) Uiso 0.50 1 d P . .
O113 O 0.7490(12) 0.2821(12) 0.1106(8) 0.104(5) Uiso 0.40 1 d P . .
O124 O 0.720(2) 0.216(2) 0.0457(7) 0.45(2) Uani 1 1 d . . .
O125 O 0.8203(14) 0.3353(13) 0.0574(8) 0.114(5) Uiso 0.40 1 d P . .
N1 N 0.2199(3) 0.3740(3) 0.06974(18) 0.0431(10) Uani 1 1 d . . .
N2 N 0.2299(4) 0.5007(3) 0.0906(2) 0.0617(14) Uani 1 1 d . . .
N3 N 0.0488(4) 0.2107(4) -0.1737(2) 0.0571(13) Uani 1 1 d . . .
N4 N 0.1030(3) 0.2409(3) 0.07118(16) 0.0368(9) Uani 1 1 d . . .
H4 H 0.0670 0.2716 0.1087 0.044 Uiso 1 1 d R . .
N5 N 0.3903(3) 0.1619(3) 0.04361(16) 0.0353(9) Uani 1 1 d . . .
N6 N 0.5456(3) 0.0824(3) 0.04397(19) 0.0467(11) Uani 1 1 d . . .
N7 N 0.2216(3) 0.2022(3) 0.14779(17) 0.0373(9) Uani 1 1 d . . .
C1 C 0.0329(4) 0.4894(4) 0.2111(2) 0.0461(13) Uani 1 1 d . . .
H1A H 0.0822 0.4408 0.1792 0.055 Uiso 1 1 d R . .
H1B H -0.0054 0.5446 0.1915 0.055 Uiso 1 1 d R . .
C2 C -0.0349(4) 0.4520(3) 0.2493(2) 0.0328(10) Uani 1 1 d . . .
C3 C -0.0558(4) 0.4531(3) 0.3122(2) 0.0352(10) Uani 1 1 d . . .
H3 H -0.0267 0.4768 0.3318 0.042 Uiso 1 1 d R . .
C4 C -0.1195(4) 0.4196(3) 0.3468(2) 0.0359(11) Uani 1 1 d . . .
C5 C -0.1591(4) 0.3835(4) 0.3159(2) 0.0384(11) Uani 1 1 d . . .
H5 H -0.2010 0.3604 0.3380 0.046 Uiso 1 1 d R . .
C6 C -0.1398(4) 0.3797(3) 0.2526(2) 0.0355(11) Uani 1 1 d . . .
C7 C -0.0786(3) 0.4163(3) 0.22036(19) 0.0318(10) Uani 1 1 d . . .
C8 C -0.1276(4) 0.4972(4) 0.1355(2) 0.0530(15) Uani 1 1 d . . .
H8A H -0.1911 0.4995 0.1489 0.064 Uiso 1 1 d R . .
H8B H -0.1070 0.4937 0.0918 0.064 Uiso 1 1 d R . .
H8C H -0.1317 0.5535 0.1515 0.064 Uiso 1 1 d R . .
C9 C -0.1859(4) 0.3388(4) 0.2211(2) 0.0411(12) Uani 1 1 d . . .
H9A H -0.1586 0.3353 0.1773 0.049 Uiso 1 1 d R . .
H9B H -0.2563 0.3812 0.2306 0.049 Uiso 1 1 d R . .
C10 C -0.1690(4) 0.2411(4) 0.2405(2) 0.0377(11) Uani 1 1 d . . .
C11 C -0.2396(4) 0.2287(4) 0.2862(2) 0.0372(11) Uani 1 1 d . . .
H11 H -0.2998 0.2814 0.3036 0.045 Uiso 1 1 d R . .
C12 C -0.2239(4) 0.1407(4) 0.3073(2) 0.0387(11) Uani 1 1 d . . .
C13 C -0.1349(4) 0.0616(4) 0.2782(2) 0.0370(11) Uani 1 1 d . . .
H13 H -0.1243 0.0014 0.2903 0.044 Uiso 1 1 d R . .
C14 C -0.0626(3) 0.0709(3) 0.2326(2) 0.0352(10) Uani 1 1 d . . .
C15 C -0.0802(4) 0.1614(4) 0.2149(2) 0.0353(11) Uani 1 1 d . . .
C16 C 0.0021(4) 0.1564(4) 0.1096(2) 0.0475(13) Uani 1 1 d . . .
H16A H -0.0518 0.2086 0.0972 0.057 Uiso 1 1 d R . .
H16B H 0.0003 0.0979 0.1037 0.057 Uiso 1 1 d R . .
C17 C 0.1003(4) 0.1491(4) 0.0731(2) 0.0440(12) Uani 1 1 d . . .
H17A H 0.1513 0.1041 0.0910 0.053 Uiso 1 1 d R . .
H17B H 0.1157 0.1244 0.0317 0.053 Uiso 1 1 d R . .
C18 C 0.0525(4) 0.3033(4) 0.0273(2) 0.0398(12) Uani 1 1 d . . .
H18A H -0.0136 0.3105 0.0366 0.048 Uiso 1 1 d R . .
H18B H 0.0467 0.3658 0.0322 0.048 Uiso 1 1 d R . .
C19 C 0.1051(3) 0.2644(3) -0.03755(19) 0.0350(11) Uani 1 1 d . . .
C20 C 0.2070(3) 0.2357(3) -0.06101(19) 0.0333(10) Uani 1 1 d . . .
C21 C 0.2515(4) 0.2068(4) -0.1236(2) 0.0405(12) Uani 1 1 d . . .
H21 H 0.3173 0.1920 -0.1405 0.049 Uiso 1 1 d R . .
C22 C 0.1993(4) 0.2003(4) -0.1604(2) 0.0426(12) Uani 1 1 d . . .
H22 H 0.2299 0.1796 -0.2014 0.051 Uiso 1 1 d R . .
C23 C 0.1013(4) 0.2236(4) -0.1357(2) 0.0429(12) Uani 1 1 d . . .
C24 C 0.0531(4) 0.2567(4) -0.0750(2) 0.0404(12) Uani 1 1 d . . .
H24 H -0.0133 0.2731 -0.0593 0.048 Uiso 1 1 d R . .
C25 C 0.0345(4) -0.0166(4) 0.2046(2) 0.0394(11) Uani 1 1 d . . .
H25A H 0.0553 -0.0103 0.1612 0.047 Uiso 1 1 d R . .
H25B H 0.0236 -0.0718 0.2094 0.047 Uiso 1 1 d R . .
C26 C 0.1159(3) -0.0328(3) 0.2323(2) 0.0316(10) Uani 1 1 d . . .
C27 C 0.0981(4) -0.0143(3) 0.2941(2) 0.0345(10) Uani 1 1 d . . .
H27 H 0.0331 0.0138 0.3182 0.041 Uiso 1 1 d R . .
C28 C 0.1727(4) -0.0351(3) 0.3216(2) 0.0349(10) Uani 1 1 d . . .
C29 C 0.2686(4) -0.0737(3) 0.2836(2) 0.0345(10) Uani 1 1 d . . .
H29 H 0.3203 -0.0891 0.3006 0.041 Uiso 1 1 d R . .
C30 C 0.2905(3) -0.0918(3) 0.2214(2) 0.0316(10) Uani 1 1 d . . .
C31 C 0.2135(3) -0.0724(3) 0.1960(2) 0.0320(10) Uani 1 1 d . . .
C32 C 0.2474(5) -0.1810(5) 0.1178(3) 0.0665(18) Uani 1 1 d . . .
H32A H 0.3058 -0.2297 0.1270 0.080 Uiso 1 1 d R . .
H32B H 0.2549 -0.1857 0.0748 0.080 Uiso 1 1 d R . .
H32C H 0.1915 -0.1891 0.1399 0.080 Uiso 1 1 d R . .
C33 C 0.3968(3) -0.1381(3) 0.1808(2) 0.0344(10) Uani 1 1 d . . .
H33A H 0.4211 -0.2062 0.1762 0.041 Uiso 1 1 d R . .
H33B H 0.3978 -0.1140 0.1406 0.041 Uiso 1 1 d R . .
C34 C 0.4646(3) -0.1198(3) 0.20625(19) 0.0310(10) Uani 1 1 d . . .
C35 C 0.5158(3) -0.1866(3) 0.2432(2) 0.0327(10) Uani 1 1 d . . .
H35 H 0.5131 -0.2437 0.2461 0.039 Uiso 1 1 d R . .
C36 C 0.5712(3) -0.1721(3) 0.27522(19) 0.0307(10) Uani 1 1 d . . .
C37 C 0.5755(3) -0.0871(3) 0.26778(19) 0.0315(10) Uani 1 1 d . . .
H37 H 0.6109 -0.0745 0.2890 0.038 Uiso 1 1 d R . .
C38 C 0.5288(3) -0.0193(3) 0.23001(18) 0.0292(10) Uani 1 1 d . . .
C39 C 0.4729(3) -0.0364(3) 0.19949(18) 0.0290(10) Uani 1 1 d . . .
C40 C 0.4363(4) 0.0157(4) 0.1028(2) 0.0398(12) Uani 1 1 d . . .
H40A H 0.3776 0.0163 0.0979 0.048 Uiso 1 1 d R . .
H40B H 0.4913 -0.0472 0.0896 0.048 Uiso 1 1 d R . .
C41 C 0.4560(4) 0.0867(3) 0.06461(19) 0.0364(11) Uani 1 1 d . . .
C42 C 0.4414(4) 0.2058(4) 0.0086(2) 0.0465(13) Uani 1 1 d . . .
H42 H 0.4145 0.2596 -0.0125 0.056 Uiso 1 1 d R . .
C43 C 0.5370(4) 0.1575(4) 0.0087(3) 0.0536(14) Uani 1 1 d . . .
H43 H 0.5870 0.1726 -0.0106 0.064 Uiso 1 1 d R . .
C44 C 0.6383(4) 0.0081(5) 0.0545(3) 0.0648(18) Uani 1 1 d . . .
H44A H 0.6818 -0.0283 0.0168 0.078 Uiso 1 1 d R . .
H44B H 0.6239 -0.0329 0.0834 0.078 Uiso 1 1 d R . .
H44C H 0.6696 0.0367 0.0702 0.078 Uiso 1 1 d R . .
C45 C 0.5401(4) 0.0690(3) 0.2225(2) 0.0356(11) Uani 1 1 d . . .
H45A H 0.5363 0.0895 0.1820 0.043 Uiso 1 1 d R . .
H45B H 0.6056 0.0527 0.2250 0.043 Uiso 1 1 d R . .
C46 C 0.4657(3) 0.1527(3) 0.26881(19) 0.0303(10) Uani 1 1 d . . .
C47 C 0.4220(4) 0.1407(3) 0.3282(2) 0.0333(10) Uani 1 1 d . . .
H47 H 0.4376 0.0796 0.3403 0.040 Uiso 1 1 d R . .
C48 C 0.3557(4) 0.2180(4) 0.3701(2) 0.0364(11) Uani 1 1 d . . .
C49 C 0.3300(4) 0.3087(4) 0.3500(2) 0.0390(11) Uani 1 1 d . . .
H49 H 0.2819 0.3608 0.3767 0.047 Uiso 1 1 d R . .
C50 C 0.3712(4) 0.3240(3) 0.2916(2) 0.0387(11) Uani 1 1 d . . .
C51 C 0.4420(4) 0.2448(3) 0.2517(2) 0.0367(11) Uani 1 1 d . . .
C52 C 0.5772(5) 0.2614(6) 0.1902(4) 0.085(2) Uani 1 1 d . . .
H52A H 0.5620 0.3170 0.2135 0.102 Uiso 1 1 d R . .
H52B H 0.6087 0.2640 0.1483 0.102 Uiso 1 1 d R . .
H52C H 0.6208 0.2056 0.2062 0.102 Uiso 1 1 d R . .
C53 C 0.3412(4) 0.4244(3) 0.2720(2) 0.0429(12) Uani 1 1 d . . .
H53A H 0.3590 0.4573 0.2964 0.051 Uiso 1 1 d R . .
H53B H 0.3784 0.4206 0.2300 0.051 Uiso 1 1 d R . .
C54 C 0.2329(4) 0.4833(3) 0.2754(2) 0.0382(11) Uani 1 1 d . . .
C55 C 0.1784(4) 0.5681(3) 0.3109(2) 0.0356(11) Uani 1 1 d . . .
H55 H 0.2095 0.5864 0.3324 0.043 Uiso 1 1 d R . .
C56 C 0.0785(4) 0.6285(3) 0.3164(2) 0.0328(10) Uani 1 1 d . . .
C57 C 0.0355(4) 0.6005(3) 0.2824(2) 0.0369(11) Uani 1 1 d . . .
H57 H -0.0306 0.6400 0.2844 0.044 Uiso 1 1 d R . .
C58 C 0.0865(4) 0.5156(4) 0.2455(2) 0.0377(11) Uani 1 1 d . . .
C59 C 0.1848(4) 0.4574(3) 0.2430(2) 0.0395(11) Uani 1 1 d . . .
C60 C 0.3012(4) 0.3619(4) 0.1516(2) 0.0454(12) Uani 1 1 d . . .
H60A H 0.3426 0.3890 0.1555 0.054 Uiso 1 1 d R . .
H60B H 0.3440 0.2952 0.1378 0.054 Uiso 1 1 d R . .
C61 C 0.2495(4) 0.4112(4) 0.1047(2) 0.0441(13) Uani 1 1 d . . .
C62 C 0.1806(5) 0.4419(4) 0.0314(3) 0.0579(16) Uani 1 1 d . . .
H62 H 0.1548 0.4352 0.0012 0.070 Uiso 1 1 d R . .
C63 C 0.1857(6) 0.5206(5) 0.0443(3) 0.072(2) Uani 1 1 d . . .
H63 H 0.1636 0.5774 0.0253 0.086 Uiso 1 1 d R . .
C64 C 0.2514(7) 0.5668(5) 0.1177(4) 0.088(2) Uani 1 1 d . . .
H64A H 0.2439 0.6197 0.0932 0.106 Uiso 1 1 d R . .
H64B H 0.3180 0.5331 0.1207 0.106 Uiso 1 1 d R . .
H64C H 0.2068 0.5895 0.1577 0.106 Uiso 1 1 d R . .
C65 C -0.1470(4) 0.4254(4) 0.4171(2) 0.0460(13) Uani 1 1 d . . .
C66 C -0.0961(6) 0.4668(5) 0.4443(3) 0.0691(19) Uani 1 1 d . . .
H66A H -0.1162 0.4675 0.4881 0.083 Uiso 1 1 d R . .
H66B H -0.1149 0.5306 0.4326 0.083 Uiso 1 1 d R . .
H66C H -0.0257 0.4289 0.4299 0.083 Uiso 1 1 d R . .
C67 C -0.2583(6) 0.4941(6) 0.4410(3) 0.080(2) Uani 1 1 d . . .
H67A H -0.2956 0.4711 0.4269 0.096 Uiso 1 1 d R . .
H67B H -0.2717 0.5557 0.4265 0.096 Uiso 1 1 d R . .
H67C H -0.2767 0.4987 0.4848 0.096 Uiso 1 1 d R . .
C68 C -0.1283(9) 0.3299(6) 0.4402(3) 0.104(3) Uani 1 1 d . . .
H68A H -0.1618 0.3048 0.4236 0.125 Uiso 1 1 d R . .
H68B H -0.1514 0.3354 0.4839 0.125 Uiso 1 1 d R . .
H68C H -0.0586 0.2878 0.4276 0.125 Uiso 1 1 d R . .
C69 C -0.2962(4) 0.1264(4) 0.3616(3) 0.0500(14) Uani 1 1 d . . .
C70 C -0.3944(5) 0.2157(6) 0.3816(4) 0.090(3) Uani 1 1 d . . .
H70A H -0.4384 0.2029 0.4142 0.107 Uiso 1 1 d R . .
H70B H -0.4227 0.2367 0.3479 0.107 Uiso 1 1 d R . .
H70C H -0.3839 0.2646 0.3955 0.107 Uiso 1 1 d R . .
C71 C -0.2496(6) 0.0963(8) 0.4140(3) 0.095(3) Uani 1 1 d . . .
H71A H -0.2420 0.1471 0.4277 0.114 Uiso 1 1 d R . .
H71B H -0.1861 0.0414 0.4006 0.114 Uiso 1 1 d R . .
H71C H -0.2913 0.0811 0.4467 0.114 Uiso 1 1 d R . .
C72 C -0.3169(6) 0.0488(6) 0.3459(4) 0.076(2) Uani 1 1 d . . .
H72A H -0.3555 0.0354 0.3817 0.091 Uiso 1 1 d R . .
H72B H -0.2556 -0.0076 0.3301 0.091 Uiso 1 1 d R . .
H72C H -0.3527 0.0694 0.3156 0.091 Uiso 1 1 d R . .
C73 C 0.1493(4) -0.0161(4) 0.3906(2) 0.0445(12) Uani 1 1 d . . .
C74 C 0.0746(7) 0.0874(6) 0.4092(3) 0.085(2) Uani 1 1 d . . .
H74A H 0.0990 0.1267 0.3847 0.102 Uiso 1 1 d R . .
H74B H 0.0652 0.1012 0.4514 0.102 Uiso 1 1 d R . .
H74C H 0.0129 0.1001 0.4028 0.102 Uiso 1 1 d R . .
C75 C 0.1070(7) -0.0787(6) 0.4246(3) 0.084(2) Uani 1 1 d . . .
H75A H 0.1059 -0.0775 0.4668 0.101 Uiso 1 1 d R . .
H75B H 0.1474 -0.1429 0.4067 0.101 Uiso 1 1 d R . .
H75C H 0.0410 -0.0557 0.4216 0.101 Uiso 1 1 d R . .
C76 C 0.2413(6) -0.0376(8) 0.4097(3) 0.104(3) Uani 1 1 d . . .
H76A H 0.2711 -0.0001 0.3886 0.124 Uiso 1 1 d R . .
H76B H 0.2875 -0.1039 0.4000 0.124 Uiso 1 1 d R . .
H76C H 0.2233 -0.0233 0.4529 0.124 Uiso 1 1 d R . .
C77 C 0.6210(4) -0.2462(4) 0.3170(2) 0.0404(12) Uani 1 1 d . . .
C78 C 0.5418(5) -0.2482(5) 0.3708(3) 0.071(2) Uani 1 1 d . . .
H78A H 0.5719 -0.2964 0.3967 0.085 Uiso 1 1 d R . .
H78B H 0.4989 -0.2623 0.3560 0.085 Uiso 1 1 d R . .
H78C H 0.5043 -0.1875 0.3936 0.085 Uiso 1 1 d R . .
C79 C 0.6836(6) -0.3431(5) 0.2823(3) 0.079(2) Uani 1 1 d . . .
H79A H 0.7379 -0.3434 0.2509 0.095 Uiso 1 1 d R . .
H79B H 0.6438 -0.3575 0.2642 0.095 Uiso 1 1 d R . .
H79C H 0.7086 -0.3901 0.3102 0.095 Uiso 1 1 d R . .
C80 C 0.6886(5) -0.2238(5) 0.3415(3) 0.0702(19) Uani 1 1 d . . .
H80A H 0.7405 -0.2236 0.3082 0.084 Uiso 1 1 d R . .
H80B H 0.7168 -0.2713 0.3683 0.084 Uiso 1 1 d R . .
H80C H 0.6511 -0.1624 0.3635 0.084 Uiso 1 1 d R . .
C81 C 0.3103(4) 0.2060(4) 0.4368(2) 0.0467(13) Uani 1 1 d . . .
C82 C 0.2014(6) 0.2374(8) 0.4453(4) 0.096(3) Uani 1 1 d . . .
H82A H 0.1956 0.1969 0.4193 0.115 Uiso 1 1 d R . .
H82B H 0.1700 0.3019 0.4345 0.115 Uiso 1 1 d R . .
H82C H 0.1702 0.2335 0.4870 0.115 Uiso 1 1 d R . .
C83 C 0.3610(6) 0.1053(5) 0.4543(3) 0.073(2) Uani 1 1 d . . .
H83A H 0.4294 0.0863 0.4490 0.088 Uiso 1 1 d R . .
H83B H 0.3555 0.0640 0.4287 0.088 Uiso 1 1 d R . .
H83C H 0.3306 0.1013 0.4961 0.088 Uiso 1 1 d R . .
C84 C 0.3204(7) 0.2682(6) 0.4794(3) 0.081(2) Uani 1 1 d . . .
H84A H 0.2938 0.2598 0.5211 0.097 Uiso 1 1 d R . .
H84B H 0.2852 0.3337 0.4713 0.097 Uiso 1 1 d R . .
H84C H 0.3890 0.2503 0.4722 0.097 Uiso 1 1 d R . .
C85 C 0.0223(4) 0.7217(3) 0.3561(2) 0.0355(11) Uani 1 1 d . . .
C86 C 0.0534(4) 0.7936(4) 0.3218(3) 0.0476(13) Uani 1 1 d . . .
H86A H 0.0215 0.8522 0.3468 0.057 Uiso 1 1 d R . .
H86B H 0.0339 0.8053 0.2847 0.057 Uiso 1 1 d R . .
H86C H 0.1237 0.7682 0.3125 0.057 Uiso 1 1 d R . .
C87 C 0.0480(5) 0.7066(4) 0.4171(2) 0.0510(14) Uani 1 1 d . . .
H87A H 0.0353 0.6571 0.4366 0.061 Uiso 1 1 d R . .
H87B H 0.0078 0.7647 0.4427 0.061 Uiso 1 1 d R . .
H87C H 0.1164 0.6892 0.4103 0.061 Uiso 1 1 d R . .
C88 C -0.0889(4) 0.7639(4) 0.3692(2) 0.0484(13) Uani 1 1 d . . .
H88A H -0.1088 0.7186 0.3888 0.058 Uiso 1 1 d R . .
H88B H -0.1068 0.7781 0.3315 0.058 Uiso 1 1 d R . .
H88C H -0.1214 0.8212 0.3953 0.058 Uiso 1 1 d R . .
C89 C 0.2074(4) 0.1982(4) 0.1990(2) 0.0421(12) Uiso 1 1 d . . .
C90 C 0.1916(6) 0.1928(5) 0.2640(3) 0.0713(18) Uiso 1 1 d . . .
H90A H 0.2298 0.1282 0.2728 0.086 Uiso 1 1 d R . .
H90B H 0.1229 0.2134 0.2832 0.086 Uiso 1 1 d R . .
H90C H 0.2115 0.2329 0.2792 0.086 Uiso 1 1 d R . .
C112 C 0.5719(12) 0.5533(9) 0.1008(8) 0.082(5) Uani 0.50 1 d P . .
C114 C 0.3467(10) 0.6702(10) 0.3422(6) 0.094(5) Uiso 0.50 1 d PG . .
C115 C 0.3639(11) 0.6458(11) 0.3980(7) 0.104(6) Uiso 0.50 1 d PG . .
C117 C 0.4490(12) 0.5671(12) 0.4020(7) 0.133(9) Uiso 0.50 1 d PG . .
C118 C 0.5167(11) 0.5127(11) 0.3503(7) 0.125(7) Uiso 0.50 1 d PG . .
C119 C 0.4995(10) 0.5371(10) 0.2945(6) 0.091(5) Uiso 0.50 1 d PG . .
C121 C 0.4144(9) 0.6158(9) 0.2904(6) 0.102(6) Uiso 0.50 1 d PG . .
C134 C 0.3710(14) 0.6496(14) 0.2511(8) 0.151(10) Uiso 0.50 1 d PG . .
C128 C 0.3599(14) 0.6626(14) 0.2956(10) 0.126(8) Uiso 0.50 1 d PG . .
C129 C 0.3721(14) 0.6384(14) 0.3531(9) 0.146(10) Uiso 0.50 1 d PG . .
C130 C 0.4551(14) 0.5576(14) 0.3596(9) 0.191(14) Uiso 0.50 1 d PG . .
C131 C 0.5258(14) 0.5009(13) 0.3086(9) 0.145(9) Uiso 0.50 1 d PG . .
C132 C 0.5136(14) 0.5250(14) 0.2511(8) 0.115(6) Uiso 0.50 1 d PG . .
C133 C 0.4307(15) 0.6059(14) 0.2446(9) 0.188(14) Uiso 0.50 1 d PG . .
C135 C 0.455(2) 0.546(2) 0.4241(13) 0.25(2) Uiso 0.50 1 d PG . .

loop_
_atom_site_aniso_label
_atom_site_aniso_U_11
_atom_site_aniso_U_22
_atom_site_aniso_U_33
_atom_site_aniso_U_23
_atom_site_aniso_U_13
_atom_site_aniso_U_12
Cu1 0.0340(3) 0.0401(3) 0.0204(3) 0.0011(2) -0.0072(2) -0.0115(3)
Cl1 0.144(3) 0.178(4) 0.148(3) 0.030(3) 0.011(2) -0.080(3)
Cl2 0.085(3) 0.097(3) 0.102(3) -0.015(3) -0.022(2) -0.015(2)
O1 0.057(2) 0.042(2) 0.0382(19) 0.0032(16) 0.0066(17) -0.0175(18)
O2 0.065(2) 0.0352(19) 0.0348(18) -0.0058(14) -0.0058(16) -0.0255(17)
O3 0.0385(18) 0.0375(18) 0.0239(15) 0.0004(13) -0.0094(13) -0.0112(14)
O4 0.041(2) 0.059(2) 0.0270(16) 0.0042(15) -0.0072(14) -0.0324(17)
O5 0.0372(19) 0.063(2) 0.0308(17) -0.0020(16) -0.0110(14) -0.0231(17)
O6 0.0447(19) 0.0283(17) 0.0229(15) -0.0019(12) -0.0130(13) -0.0010(14)
O7 0.0333(19) 0.073(3) 0.0255(16) 0.0020(16) -0.0079(14) -0.0216(18)
O8 0.069(3) 0.142(5) 0.056(3) 0.018(3) -0.030(2) -0.063(3)
O9 0.092(4) 0.112(4) 0.036(2) -0.001(2) -0.030(2) -0.051(3)
O11 0.244(14) 0.208(13) 0.231(14) 0.076(11) -0.129(12) -0.001(11)
O124 0.80(5) 0.69(4) 0.187(12) -0.003(18) 0.030(19) -0.71(5)
N1 0.044(2) 0.035(2) 0.033(2) 0.0055(17) -0.0069(18) -0.0075(19)
N2 0.075(4) 0.036(3) 0.060(3) 0.003(2) -0.002(3) -0.025(2)
N3 0.065(4) 0.082(4) 0.040(3) 0.017(2) -0.027(2) -0.041(3)
N4 0.036(2) 0.043(2) 0.0203(18) -0.0002(16) -0.0041(15) -0.0111(18)
N5 0.035(2) 0.037(2) 0.0269(19) 0.0002(16) -0.0095(16) -0.0105(17)
N6 0.031(2) 0.055(3) 0.035(2) -0.001(2) -0.0075(17) -0.005(2)
N7 0.038(2) 0.042(2) 0.026(2) 0.0013(16) -0.0087(16) -0.0150(18)
C1 0.059(3) 0.056(3) 0.031(3) 0.003(2) -0.012(2) -0.034(3)
C2 0.037(3) 0.030(2) 0.031(2) -0.0004(18) -0.0101(19) -0.014(2)
C3 0.042(3) 0.033(2) 0.030(2) -0.0015(19) -0.012(2) -0.016(2)
C4 0.043(3) 0.032(2) 0.027(2) 0.0020(18) -0.013(2) -0.011(2)
C5 0.041(3) 0.045(3) 0.031(2) 0.009(2) -0.013(2) -0.020(2)
C6 0.036(3) 0.034(3) 0.034(2) 0.0017(19) -0.014(2) -0.013(2)
C7 0.033(2) 0.028(2) 0.024(2) -0.0019(17) -0.0090(18) -0.0053(19)
C8 0.059(4) 0.044(3) 0.034(3) 0.005(2) -0.018(2) -0.004(3)
C9 0.045(3) 0.046(3) 0.041(3) 0.007(2) -0.021(2) -0.024(2)
C10 0.041(3) 0.047(3) 0.034(2) 0.004(2) -0.018(2) -0.023(2)
C11 0.029(3) 0.049(3) 0.039(3) 0.002(2) -0.014(2) -0.020(2)
C12 0.027(3) 0.058(3) 0.038(3) 0.006(2) -0.013(2) -0.024(2)
C13 0.032(3) 0.045(3) 0.040(3) 0.010(2) -0.015(2) -0.021(2)
C14 0.029(2) 0.044(3) 0.036(2) 0.002(2) -0.0114(19) -0.018(2)
C15 0.031(3) 0.055(3) 0.029(2) 0.004(2) -0.0115(19) -0.026(2)
C16 0.055(3) 0.072(4) 0.025(2) 0.009(2) -0.012(2) -0.038(3)
C17 0.049(3) 0.054(3) 0.025(2) 0.004(2) -0.009(2) -0.022(3)
C18 0.028(2) 0.050(3) 0.024(2) 0.001(2) -0.0018(18) -0.008(2)
C19 0.032(2) 0.040(3) 0.021(2) 0.0026(18) -0.0046(18) -0.009(2)
C20 0.030(2) 0.040(3) 0.023(2) 0.0017(18) -0.0067(18) -0.011(2)
C21 0.028(2) 0.058(3) 0.022(2) 0.005(2) -0.0057(18) -0.011(2)
C22 0.037(3) 0.052(3) 0.022(2) -0.001(2) -0.0042(19) -0.010(2)
C23 0.046(3) 0.056(3) 0.028(2) 0.009(2) -0.020(2) -0.021(3)
C24 0.030(3) 0.054(3) 0.029(2) 0.007(2) -0.0072(19) -0.015(2)
C25 0.034(3) 0.049(3) 0.041(3) 0.000(2) -0.013(2) -0.021(2)
C26 0.030(2) 0.034(2) 0.036(2) 0.0042(19) -0.0121(19) -0.018(2)
C27 0.034(3) 0.039(3) 0.032(2) -0.0028(19) -0.0040(19) -0.020(2)
C28 0.036(3) 0.042(3) 0.031(2) -0.003(2) -0.0060(19) -0.023(2)
C29 0.031(3) 0.041(3) 0.034(2) 0.000(2) -0.0134(19) -0.017(2)
C30 0.029(2) 0.032(2) 0.033(2) 0.0004(18) -0.0112(18) -0.0120(19)
C31 0.034(3) 0.037(3) 0.029(2) 0.0013(18) -0.0098(19) -0.019(2)
C32 0.060(4) 0.084(5) 0.059(4) -0.034(3) -0.008(3) -0.037(4)
C33 0.028(2) 0.038(3) 0.034(2) -0.0046(19) -0.0097(19) -0.012(2)
C34 0.023(2) 0.033(2) 0.028(2) -0.0045(18) -0.0038(17) -0.0064(18)
C35 0.027(2) 0.029(2) 0.035(2) 0.0009(18) -0.0065(19) -0.0089(19)
C36 0.022(2) 0.033(2) 0.028(2) -0.0012(18) -0.0050(17) -0.0072(18)
C37 0.026(2) 0.038(3) 0.024(2) -0.0054(18) -0.0053(17) -0.0102(19)
C38 0.026(2) 0.032(2) 0.020(2) -0.0064(17) 0.0010(16) -0.0087(18)
C39 0.026(2) 0.028(2) 0.020(2) -0.0018(16) -0.0046(16) -0.0022(18)
C40 0.045(3) 0.037(3) 0.028(2) -0.0056(19) -0.014(2) -0.009(2)
C41 0.036(3) 0.036(3) 0.022(2) -0.0065(18) -0.0093(19) -0.004(2)
C42 0.047(3) 0.048(3) 0.035(3) 0.007(2) -0.006(2) -0.019(3)
C43 0.040(3) 0.066(4) 0.048(3) 0.010(3) -0.005(2) -0.025(3)
C44 0.033(3) 0.075(4) 0.054(3) 0.000(3) -0.013(3) 0.001(3)
C45 0.038(3) 0.033(3) 0.028(2) -0.0035(19) 0.0000(19) -0.015(2)
C46 0.029(2) 0.033(2) 0.028(2) -0.0055(18) -0.0043(18) -0.0143(19)
C47 0.037(3) 0.035(3) 0.028(2) -0.0023(19) -0.0056(19) -0.019(2)
C48 0.031(3) 0.046(3) 0.030(2) -0.006(2) -0.0024(19) -0.018(2)
C49 0.034(3) 0.039(3) 0.038(3) -0.012(2) -0.004(2) -0.013(2)
C50 0.034(3) 0.037(3) 0.042(3) -0.007(2) -0.008(2) -0.014(2)
C51 0.032(3) 0.039(3) 0.035(2) -0.002(2) -0.0028(19) -0.016(2)
C52 0.064(4) 0.072(5) 0.094(5) 0.004(4) 0.024(4) -0.037(4)
C53 0.040(3) 0.035(3) 0.049(3) -0.005(2) -0.008(2) -0.016(2)
C54 0.044(3) 0.031(3) 0.039(3) 0.001(2) -0.006(2) -0.019(2)
C55 0.041(3) 0.033(3) 0.037(2) 0.000(2) -0.011(2) -0.021(2)
C56 0.039(3) 0.033(2) 0.028(2) 0.0033(18) -0.0069(19) -0.019(2)
C57 0.040(3) 0.039(3) 0.031(2) 0.005(2) -0.010(2) -0.019(2)
C58 0.047(3) 0.041(3) 0.030(2) 0.001(2) -0.007(2) -0.026(2)
C59 0.054(3) 0.032(3) 0.035(3) 0.001(2) -0.008(2) -0.024(2)
C60 0.052(3) 0.040(3) 0.039(3) -0.006(2) -0.005(2) -0.020(2)
C61 0.049(3) 0.033(3) 0.035(3) -0.005(2) 0.002(2) -0.014(2)
C62 0.059(4) 0.048(4) 0.049(3) 0.013(3) -0.012(3) -0.014(3)
C63 0.081(5) 0.040(4) 0.074(4) 0.021(3) -0.016(4) -0.016(3)
C64 0.116(7) 0.054(4) 0.095(6) 0.001(4) -0.010(5) -0.050(5)
C65 0.067(4) 0.046(3) 0.030(3) 0.010(2) -0.017(2) -0.029(3)
C66 0.092(5) 0.086(5) 0.039(3) 0.000(3) -0.019(3) -0.048(4)
C67 0.073(5) 0.106(6) 0.038(3) -0.011(3) -0.004(3) -0.029(4)
C68 0.211(11) 0.082(5) 0.046(4) 0.025(4) -0.055(5) -0.082(7)
C69 0.042(3) 0.068(4) 0.048(3) 0.012(3) -0.010(2) -0.035(3)
C70 0.047(4) 0.089(5) 0.102(6) 0.008(4) 0.022(4) -0.030(4)
C71 0.087(6) 0.174(9) 0.052(4) 0.029(5) -0.016(4) -0.087(6)
C72 0.065(4) 0.095(5) 0.082(5) 0.015(4) -0.009(4) -0.057(4)
C73 0.045(3) 0.060(3) 0.032(3) -0.003(2) -0.005(2) -0.030(3)
C74 0.110(6) 0.080(5) 0.054(4) -0.022(4) -0.009(4) -0.041(5)
C75 0.125(7) 0.102(6) 0.041(3) 0.008(4) -0.017(4) -0.069(5)
C76 0.072(5) 0.207(11) 0.045(4) -0.025(5) -0.012(3) -0.073(6)
C77 0.035(3) 0.044(3) 0.037(3) 0.012(2) -0.016(2) -0.012(2)
C78 0.053(4) 0.088(5) 0.062(4) 0.039(4) -0.020(3) -0.028(3)
C79 0.083(5) 0.050(4) 0.078(5) 0.011(3) -0.044(4) 0.001(3)
C80 0.072(4) 0.089(5) 0.070(4) 0.043(4) -0.050(4) -0.042(4)
C81 0.047(3) 0.059(3) 0.029(2) -0.008(2) 0.002(2) -0.027(3)
C82 0.058(4) 0.166(9) 0.061(4) 0.017(5) 0.003(4) -0.063(5)
C83 0.100(6) 0.071(4) 0.035(3) 0.002(3) 0.001(3) -0.040(4)
C84 0.113(6) 0.094(5) 0.038(3) -0.015(3) -0.007(4) -0.056(5)
C85 0.041(3) 0.033(3) 0.033(2) 0.0034(19) -0.015(2) -0.016(2)
C86 0.057(3) 0.035(3) 0.050(3) 0.001(2) -0.018(3) -0.018(2)
C87 0.058(4) 0.049(3) 0.032(3) -0.003(2) -0.016(2) -0.012(3)
C88 0.045(3) 0.046(3) 0.044(3) -0.007(2) -0.009(2) -0.013(2)
C112 0.083(11) 0.042(7) 0.118(13) -0.022(7) -0.048(9) -0.014(7)

loop_
_atom_type_symbol
_atom_type_description
_atom_type_scat_dispersion_real
_atom_type_scat_dispersion_imag
_atom_type_scat_source
C C 0.0033 0.0016 'International Tables Vol C Tables 4.2.6.8 and 6.1.1.4'
H H 0.0000 0.0000 'International Tables Vol C Tables 4.2.6.8 and 6.1.1.4'
Cl Cl 0.1484 0.1585 'International Tables Vol C Tables 4.2.6.8 and 6.1.1.4'
Cu Cu 0.3201 1.2651 'International Tables Vol C Tables 4.2.6.8 and 6.1.1.4'
N N 0.0061 0.0033 'International Tables Vol C Tables 4.2.6.8 and 6.1.1.4'
O O 0.0106 0.0060 'International Tables Vol C Tables 4.2.6.8 and 6.1.1.4'

loop_
_geom_angle_atom_site_label_1
_geom_angle_atom_site_label_2
_geom_angle_atom_site_label_3
_geom_angle
_geom_angle_site_symmetry_1
_geom_angle_site_symmetry_3
_geom_angle_publ_flag
O7 Cu1 N7 172.39(17) . . ?
O7 Cu1 N4 92.71(15) . . ?
N7 Cu1 N4 86.02(16) . . ?
O7 Cu1 N5 87.25(14) . . ?
N7 Cu1 N5 91.17(16) . . ?
N4 Cu1 N5 158.43(16) . . ?
O7 Cu1 N1 90.97(16) . . ?
N7 Cu1 N1 96.59(16) . . ?
N4 Cu1 N1 106.66(16) . . ?
N5 Cu1 N1 94.91(16) . . ?
O13 Cl1 O11 98.3(9) . . ?
O13 Cl1 O12 106.0(8) . . ?
O11 Cl1 O12 108.2(10) . . ?
O13 Cl1 O124 134.0(8) . . ?
O11 Cl1 O124 95.2(16) . . ?
O12 Cl1 O124 111.0(12) . . ?
O13 Cl1 O113 47.6(7) . . ?
O11 Cl1 O113 130.9(10) . . ?
O12 Cl1 O113 114.3(9) . . ?
O124 Cl1 O113 91.7(10) . . ?
O13 Cl1 O125 44.2(7) . . ?
O11 Cl1 O125 114.8(11) . . ?
O12 Cl1 O125 62.0(8) . . ?
O124 Cl1 O125 149.9(15) . . ?
O113 Cl1 O125 68.4(9) . . ?
C112 Cl3 Cl4 48.1(11) . . ?
C112 Cl4 Cl3 52.5(11) . . ?
C51 O1 C52 112.2(5) . . ?
C59 O2 C60 115.6(4) . . ?
C7 O3 C8 113.1(3) . . ?
C15 O4 C16 114.8(4) . . ?
C31 O5 C32 113.5(4) . . ?
C39 O6 C40 118.5(3) . . ?
C20 O7 Cu1 128.5(3) . . ?
Cl1 O12 O125 69.4(9) . . ?
O113 O13 O125 102.1(14) . . ?
O113 O13 Cl1 77.3(10) . . ?
O125 O13 Cl1 87.7(11) . . ?
O13 O113 Cl1 55.1(9) . . ?
O13 O125 O12 96.5(13) . . ?
O13 O125 Cl1 48.1(8) . . ?
O12 O125 Cl1 48.6(7) . . ?
C61 N1 C62 106.5(5) . . ?
C61 N1 Cu1 131.7(3) . . ?
C62 N1 Cu1 121.4(4) . . ?
C61 N2 C63 107.0(5) . . ?
C61 N2 C64 128.4(6) . . ?
C63 N2 C64 124.6(6) . . ?
O9 N3 O8 122.4(5) . . ?
O9 N3 C23 118.6(5) . . ?
O8 N3 C23 118.9(5) . . ?
C18 N4 C17 112.1(4) . . ?
C18 N4 Cu1 112.2(3) . . ?
C17 N4 Cu1 114.3(3) . . ?
C18 N4 H4 105.9 . . ?
C17 N4 H4 105.8 . . ?
Cu1 N4 H4 105.7 . . ?
C41 N5 C42 106.4(4) . . ?
C41 N5 Cu1 135.1(4) . . ?
C42 N5 Cu1 118.1(3) . . ?
C41 N6 C43 108.3(4) . . ?
C41 N6 C44 126.5(5) . . ?
C43 N6 C44 125.2(5) . . ?
C89 N7 Cu1 172.5(4) . . ?
C58 C1 C2 115.3(4) . . ?
C58 C1 H1A 107.7 . . ?
C2 C1 H1A 108.3 . . ?
C58 C1 H1B 108.9 . . ?
C2 C1 H1B 108.8 . . ?
H1A C1 H1B 107.5 . . ?
C3 C2 C7 118.4(4) . . ?
C3 C2 C1 122.5(4) . . ?
C7 C2 C1 119.2(4) . . ?
C2 C3 C4 121.8(4) . . ?
C2 C3 H3 118.8 . . ?
C4 C3 H3 119.4 . . ?
C5 C4 C3 117.3(4) . . ?
C5 C4 C65 120.7(4) . . ?
C3 C4 C65 121.9(4) . . ?
C4 C5 C6 123.4(5) . . ?
C4 C5 H5 118.7 . . ?
C6 C5 H5 118.0 . . ?
C7 C6 C5 117.1(4) . . ?
C7 C6 C9 122.1(4) . . ?
C5 C6 C9 120.8(4) . . ?
C2 C7 C6 121.9(4) . . ?
C2 C7 O3 118.4(4) . . ?
C6 C7 O3 119.7(4) . . ?
O3 C8 H8A 109.5 . . ?
O3 C8 H8B 109.2 . . ?
H8A C8 H8B 109.6 . . ?
O3 C8 H8C 109.6 . . ?
H8A C8 H8C 109.4 . . ?
H8B C8 H8C 109.5 . . ?
C10 C9 C6 112.5(4) . . ?
C10 C9 H9A 109.2 . . ?
C6 C9 H9A 109.2 . . ?
C10 C9 H9B 108.9 . . ?
C6 C9 H9B 108.9 . . ?
H9A C9 H9B 107.9 . . ?
C15 C10 C11 118.2(5) . . ?
C15 C10 C9 120.4(5) . . ?
C11 C10 C9 121.4(5) . . ?
C12 C11 C10 122.7(5) . . ?
C12 C11 H11 118.1 . . ?
C10 C11 H11 119.2 . . ?
C11 C12 C13 117.2(4) . . ?
C11 C12 C69 123.6(5) . . ?
C13 C12 C69 119.2(5) . . ?
C14 C13 C12 121.9(5) . . ?
C14 C13 H13 119.5 . . ?
C12 C13 H13 118.6 . . ?
C13 C14 C15 118.6(4) . . ?
C13 C14 C25 119.8(4) . . ?
C15 C14 C25 121.6(4) . . ?
C10 C15 C14 121.4(4) . . ?
C10 C15 O4 119.4(4) . . ?
C14 C15 O4 119.2(4) . . ?
O4 C16 C17 105.9(4) . . ?
O4 C16 H16A 110.8 . . ?
C17 C16 H16A 110.6 . . ?
O4 C16 H16B 110.4 . . ?
C17 C16 H16B 110.3 . . ?
H16A C16 H16B 108.8 . . ?
N4 C17 C16 113.6(4) . . ?
N4 C17 H17A 108.3 . . ?
C16 C17 H17A 108.7 . . ?
N4 C17 H17B 109.1 . . ?
C16 C17 H17B 109.3 . . ?
H17A C17 H17B 107.7 . . ?
N4 C18 C19 112.7(4) . . ?
N4 C18 H18A 108.8 . . ?
C19 C18 H18A 108.6 . . ?
N4 C18 H18B 109.3 . . ?
C19 C18 H18B 109.5 . . ?
H18A C18 H18B 107.8 . . ?
C24 C19 C20 119.8(4) . . ?
C24 C19 C18 119.7(4) . . ?
C20 C19 C18 120.5(4) . . ?
O7 C20 C21 118.5(4) . . ?
O7 C20 C19 123.1(4) . . ?
C21 C20 C19 118.4(4) . . ?
C22 C21 C20 121.2(4) . . ?
C22 C21 H21 119.1 . . ?
C20 C21 H21 119.7 . . ?
C21 C22 C23 119.3(4) . . ?
C21 C22 H22 120.4 . . ?
C23 C22 H22 120.3 . . ?
C22 C23 C24 121.6(5) . . ?
C22 C23 N3 118.8(5) . . ?
C24 C23 N3 119.6(5) . . ?
C23 C24 C19 119.5(4) . . ?
C23 C24 H24 120.4 . . ?
C19 C24 H24 120.1 . . ?
C26 C25 C14 113.8(4) . . ?
C26 C25 H25A 109.0 . . ?
C14 C25 H25A 108.7 . . ?
C26 C25 H25B 109.1 . . ?
C14 C25 H25B 108.5 . . ?
H25A C25 H25B 107.6 . . ?
C27 C26 C31 118.1(4) . . ?
C27 C26 C25 121.9(4) . . ?
C31 C26 C25 119.9(4) . . ?
C26 C27 C28 123.1(4) . . ?
C26 C27 H27 118.3 . . ?
C28 C27 H27 118.5 . . ?
C27 C28 C29 116.8(4) . . ?
C27 C28 C73 121.1(4) . . ?
C29 C28 C73 122.1(4) . . ?
C30 C29 C28 122.5(4) . . ?
C30 C29 H29 118.5 . . ?
C28 C29 H29 119.0 . . ?
C29 C30 C31 118.7(4) . . ?
C29 C30 C33 121.8(4) . . ?
C31 C30 C33 119.4(4) . . ?
O5 C31 C26 120.0(4) . . ?
O5 C31 C30 119.3(4) . . ?
C26 C31 C30 120.7(4) . . ?
O5 C32 H32A 109.2 . . ?
O5 C32 H32B 108.7 . . ?
H32A C32 H32B 109.4 . . ?
O5 C32 H32C 110.7 . . ?
H32A C32 H32C 109.4 . . ?
H32B C32 H32C 109.4 . . ?
C34 C33 C30 112.6(4) . . ?
C34 C33 H33A 109.0 . . ?
C30 C33 H33A 109.0 . . ?
C34 C33 H33B 109.2 . . ?
C30 C33 H33B 109.2 . . ?
H33A C33 H33B 107.7 . . ?
C39 C34 C35 118.0(4) . . ?
C39 C34 C33 123.7(4) . . ?
C35 C34 C33 118.0(4) . . ?
C36 C35 C34 123.2(4) . . ?
C36 C35 H35 118.7 . . ?
C34 C35 H35 118.1 . . ?
C37 C36 C35 116.4(4) . . ?
C37 C36 C77 123.3(4) . . ?
C35 C36 C77 120.2(4) . . ?
C36 C37 C38 122.9(4) . . ?
C36 C37 H37 118.8 . . ?
C38 C37 H37 118.2 . . ?
C37 C38 C39 118.6(4) . . ?
C37 C38 C45 119.8(4) . . ?
C39 C38 C45 121.6(4) . . ?
C34 C39 O6 123.0(4) . . ?
C34 C39 C38 120.8(4) . . ?
O6 C39 C38 116.1(4) . . ?
O6 C40 C41 110.7(4) . . ?
O6 C40 H40A 109.2 . . ?
C41 C40 H40A 109.6 . . ?
O6 C40 H40B 109.6 . . ?
C41 C40 H40B 109.5 . . ?
H40A C40 H40B 108.2 . . ?
N5 C41 N6 109.6(4) . . ?
N5 C41 C40 126.2(5) . . ?
N6 C41 C40 124.2(4) . . ?
C43 C42 N5 109.4(5) . . ?
C43 C42 H42 125.2 . . ?
N5 C42 H42 125.4 . . ?
C42 C43 N6 106.4(5) . . ?
C42 C43 H43 127.0 . . ?
N6 C43 H43 126.6 . . ?
N6 C44 H44A 109.7 . . ?
N6 C44 H44B 108.9 . . ?
H44A C44 H44B 109.5 . . ?
N6 C44 H44C 109.8 . . ?
H44A C44 H44C 109.4 . . ?
H44B C44 H44C 109.5 . . ?
C38 C45 C46 116.2(4) . . ?
C38 C45 H45A 108.6 . . ?
C46 C45 H45A 108.5 . . ?
C38 C45 H45B 107.9 . . ?
C46 C45 H45B 108.0 . . ?
H45A C45 H45B 107.4 . . ?
C51 C46 C47 118.5(4) . . ?
C51 C46 C45 119.0(4) . . ?
C47 C46 C45 122.5(4) . . ?
C48 C47 C46 121.6(4) . . ?
C48 C47 H47 119.1 . . ?
C46 C47 H47 119.3 . . ?
C49 C48 C47 117.9(4) . . ?
C49 C48 C81 119.8(4) . . ?
C47 C48 C81 122.3(5) . . ?
C50 C49 C48 122.4(4) . . ?
C50 C49 H49 119.0 . . ?
C48 C49 H49 118.5 . . ?
C49 C50 C51 118.2(5) . . ?
C49 C50 C53 120.4(4) . . ?
C51 C50 C53 121.4(4) . . ?
O1 C51 C46 119.0(4) . . ?
O1 C51 C50 119.8(4) . . ?
C46 C51 C50 121.2(4) . . ?
O1 C52 H52A 109.9 . . ?
O1 C52 H52B 108.8 . . ?
H52A C52 H52B 109.6 . . ?
O1 C52 H52C 109.8 . . ?
H52A C52 H52C 109.4 . . ?
H52B C52 H52C 109.5 . . ?
C54 C53 C50 114.9(4) . . ?
C54 C53 H53A 109.0 . . ?
C50 C53 H53A 109.4 . . ?
C54 C53 H53B 107.6 . . ?
C50 C53 H53B 108.3 . . ?
H53A C53 H53B 107.4 . . ?
C55 C54 C59 117.6(5) . . ?
C55 C54 C53 119.1(4) . . ?
C59 C54 C53 123.3(4) . . ?
C54 C55 C56 123.6(4) . . ?
C54 C55 H55 118.6 . . ?
C56 C55 H55 117.8 . . ?
C57 C56 C55 116.3(4) . . ?
C57 C56 C85 122.6(4) . . ?
C55 C56 C85 121.1(4) . . ?
C56 C57 C58 123.0(5) . . ?
C56 C57 H57 118.1 . . ?
C58 C57 H57 118.9 . . ?
C59 C58 C57 118.1(4) . . ?
C59 C58 C1 122.4(5) . . ?
C57 C58 C1 119.4(5) . . ?
C58 C59 O2 118.9(4) . . ?
C58 C59 C54 121.3(4) . . ?
O2 C59 C54 119.7(5) . . ?
O2 C60 C61 113.2(5) . . ?
O2 C60 H60A 109.2 . . ?
C61 C60 H60A 108.7 . . ?
O2 C60 H60B 108.8 . . ?
C61 C60 H60B 108.9 . . ?
H60A C60 H60B 107.7 . . ?
N1 C61 N2 110.6(5) . . ?
N1 C61 C60 125.9(5) . . ?
N2 C61 C60 123.5(5) . . ?
C63 C62 N1 108.9(6) . . ?
C63 C62 H62 125.4 . . ?
N1 C62 H62 125.7 . . ?
C62 C63 N2 107.0(5) . . ?
C62 C63 H63 126.7 . . ?
N2 C63 H63 126.4 . . ?
N2 C64 H64A 111.0 . . ?
N2 C64 H64B 108.6 . . ?
H64A C64 H64B 109.6 . . ?
N2 C64 H64C 108.8 . . ?
H64A C64 H64C 109.5 . . ?
H64B C64 H64C 109.4 . . ?
C68 C65 C66 110.6(6) . . ?
C68 C65 C67 108.1(7) . . ?
C66 C65 C67 105.4(5) . . ?
C68 C65 C4 110.5(5) . . ?
C66 C65 C4 114.1(5) . . ?
C67 C65 C4 107.9(4) . . ?
C65 C66 H66A 109.3 . . ?
C65 C66 H66B 109.1 . . ?
H66A C66 H66B 109.4 . . ?
C65 C66 H66C 110.1 . . ?
H66A C66 H66C 109.4 . . ?
H66B C66 H66C 109.5 . . ?
C65 C67 H67A 110.1 . . ?
C65 C67 H67B 109.2 . . ?
H67A C67 H67B 109.4 . . ?
C65 C67 H67C 109.0 . . ?
H67A C67 H67C 109.6 . . ?
H67B C67 H67C 109.5 . . ?
C65 C68 H68A 110.1 . . ?
C65 C68 H68B 109.8 . . ?
H68A C68 H68B 109.4 . . ?
C65 C68 H68C 108.5 . . ?
H68A C68 H68C 109.3 . . ?
H68B C68 H68C 109.6 . . ?
C72 C69 C71 108.0(6) . . ?
C72 C69 C70 107.4(6) . . ?
C71 C69 C70 109.7(7) . . ?
C72 C69 C12 111.0(5) . . ?
C71 C69 C12 108.4(5) . . ?
C70 C69 C12 112.3(5) . . ?
C69 C70 H70A 109.6 . . ?
C69 C70 H70B 109.8 . . ?
H70A C70 H70B 109.6 . . ?
C69 C70 H70C 108.9 . . ?
H70A C70 H70C 109.5 . . ?
H70B C70 H70C 109.4 . . ?
C69 C71 H71A 109.8 . . ?
C69 C71 H71B 109.4 . . ?
H71A C71 H71B 109.5 . . ?
C69 C71 H71C 109.1 . . ?
H71A C71 H71C 109.5 . . ?
H71B C71 H71C 109.6 . . ?
C69 C72 H72A 109.8 . . ?
C69 C72 H72B 109.4 . . ?
H72A C72 H72B 109.5 . . ?
C69 C72 H72C 109.3 . . ?
H72A C72 H72C 109.4 . . ?
H72B C72 H72C 109.4 . . ?
C74 C73 C75 109.2(6) . . ?
C74 C73 C76 108.4(6) . . ?
C75 C73 C76 107.8(6) . . ?
C74 C73 C28 109.7(5) . . ?
C75 C73 C28 109.9(5) . . ?
C76 C73 C28 111.8(5) . . ?
C73 C74 H74A 108.8 . . ?
C73 C74 H74B 110.0 . . ?
H74A C74 H74B 109.4 . . ?
C73 C74 H74C 109.7 . . ?
H74A C74 H74C 109.4 . . ?
H74B C74 H74C 109.6 . . ?
C73 C75 H75A 110.0 . . ?
C73 C75 H75B 109.2 . . ?
H75A C75 H75B 109.4 . . ?
C73 C75 H75C 109.3 . . ?
H75A C75 H75C 109.4 . . ?
H75B C75 H75C 109.5 . . ?
C73 C76 H76A 110.4 . . ?
C73 C76 H76B 108.8 . . ?
H76A C76 H76B 109.4 . . ?
C73 C76 H76C 109.2 . . ?
H76A C76 H76C 109.5 . . ?
H76B C76 H76C 109.5 . . ?
C78 C77 C79 110.4(6) . . ?
C78 C77 C36 108.6(4) . . ?
C79 C77 C36 109.8(4) . . ?
C78 C77 C80 108.2(5) . . ?
C79 C77 C80 107.5(5) . . ?
C36 C77 C80 112.4(4) . . ?
C77 C78 H78A 109.5 . . ?
C77 C78 H78B 109.0 . . ?
H78A C78 H78B 109.5 . . ?
C77 C78 H78C 110.0 . . ?
H78A C78 H78C 109.4 . . ?
H78B C78 H78C 109.5 . . ?
C77 C79 H79A 110.1 . . ?
C77 C79 H79B 109.4 . . ?
H79A C79 H79B 109.4 . . ?
C77 C79 H79C 108.9 . . ?
H79A C79 H79C 109.4 . . ?
H79B C79 H79C 109.5 . . ?
C77 C80 H80A 109.7 . . ?
C77 C80 H80B 109.3 . . ?
H80A C80 H80B 109.4 . . ?
C77 C80 H80C 109.5 . . ?
H80A C80 H80C 109.4 . . ?
H80B C80 H80C 109.5 . . ?
C83 C81 C82 110.0(6) . . ?
C83 C81 C84 106.9(6) . . ?
C82 C81 C84 109.5(6) . . ?
C83 C81 C48 112.7(4) . . ?
C82 C81 C48 108.1(5) . . ?
C84 C81 C48 109.5(5) . . ?
C81 C82 H82A 109.1 . . ?
C81 C82 H82B 109.0 . . ?
H82A C82 H82B 109.6 . . ?
C81 C82 H82C 110.2 . . ?
H82A C82 H82C 109.5 . . ?
H82B C82 H82C 109.5 . . ?
C81 C83 H83A 109.4 . . ?
C81 C83 H83B 109.3 . . ?
H83A C83 H83B 109.4 . . ?
C81 C83 H83C 109.8 . . ?
H83A C83 H83C 109.5 . . ?
H83B C83 H83C 109.5 . . ?
C81 C84 H84A 109.9 . . ?
C81 C84 H84B 109.3 . . ?
H84A C84 H84B 109.5 . . ?
C81 C84 H84C 109.0 . . ?
H84A C84 H84C 109.5 . . ?
H84B C84 H84C 109.5 . . ?
C88 C85 C56 112.7(4) . . ?
C88 C85 C87 108.3(4) . . ?
C56 C85 C87 110.4(4) . . ?
C88 C85 C86 108.3(4) . . ?
C56 C85 C86 107.9(4) . . ?
C87 C85 C86 109.2(4) . . ?
C85 C86 H86A 109.7 . . ?
C85 C86 H86B 108.8 . . ?
H86A C86 H86B 109.5 . . ?
C85 C86 H86C 110.0 . . ?
H86A C86 H86C 109.4 . . ?
H86B C86 H86C 109.4 . . ?
C85 C87 H87A 109.4 . . ?
C85 C87 H87B 109.0 . . ?
H87A C87 H87B 109.5 . . ?
C85 C87 H87C 109.8 . . ?
H87A C87 H87C 109.6 . . ?
H87B C87 H87C 109.5 . . ?
C85 C88 H88A 109.1 . . ?
C85 C88 H88B 109.3 . . ?
H88A C88 H88B 109.5 . . ?
C85 C88 H88C 110.1 . . ?
H88A C88 H88C 109.5 . . ?
H88B C88 H88C 109.4 . . ?
N7 C89 C90 178.7(6) . . ?
C89 C90 H90A 109.5 . . ?
C89 C90 H90B 109.5 . . ?
H90A C90 H90B 109.5 . . ?
C89 C90 H90C 109.4 . . ?
H90A C90 H90C 109.5 . . ?
H90B C90 H90C 109.5 . . ?
Cl4 C112 Cl3 79.4(14) . . ?
Cl4 C112 Cl2 128.6(15) . . ?
Cl3 C112 Cl2 109.8(10) . . ?
C129 C114 C128 116(3) . . ?
C129 C114 C121 81(2) . . ?
C128 C114 C121 36.6(13) . . ?
C129 C114 C115 40(2) . . ?
C128 C114 C115 156.5(13) . . ?
C121 C114 C115 120.0 . . ?
C129 C114 C130 14.0(17) . . ?
C128 C114 C130 103.7(16) . . ?
C121 C114 C130 67.4(6) . . ?
C115 C114 C130 52.8(6) . . ?
C129 C114 C134 115(2) . . ?
C128 C114 C134 3.0(19) . . ?
C121 C114 C134 36.1 . . ?
C115 C114 C134 155.4 . . ?
C130 C114 C134 102.7(6) . . ?
C129 C115 C117 98.9(13) . . ?
C129 C115 C114 21.7(13) . . ?
C117 C115 C114 120.0 . . ?
C129 C115 C130 61.1(14) . . ?
C117 C115 C130 37.8(8) . . ?
C114 C115 C130 82.5(8) . . ?
C129 C115 C135 113(2) . . ?
C117 C115 C135 15.7(12) . . ?
C114 C115 C135 134.4(11) . . ?
C130 C115 C135 51.9(9) . . ?
C135 C117 C130 142(5) . . ?
C135 C117 C118 112(3) . . ?
C130 C117 C118 39.5(14) . . ?
C135 C117 C115 125(4) . . ?
C130 C117 C115 81.4(14) . . ?
C118 C117 C115 120.0 . . ?
C135 C117 C129 152(5) . . ?
C130 C117 C129 48.4(14) . . ?
C118 C117 C129 87.1(6) . . ?
C115 C117 C129 33.1(6) . . ?
C130 C118 C131 99(2) . . ?
C130 C118 C117 44.3(13) . . ?
C131 C118 C117 143.3(15) . . ?
C130 C118 C119 76.7(13) . . ?
C131 C118 C119 25.5(15) . . ?
C117 C118 C119 120.0 . . ?
C130 C118 C135 61.0(14) . . ?
C131 C118 C135 157(3) . . ?
C117 C118 C135 19.0(13) . . ?
C119 C118 C135 137.8(12) . . ?
C131 C119 C132 115(2) . . ?
C131 C119 C121 153(2) . . ?
C132 C119 C121 86.6(14) . . ?
C131 C119 C118 38(2) . . ?
C132 C119 C118 153.0(15) . . ?
C121 C119 C118 120.0 . . ?
C131 C119 C130 71.2(15) . . ?
C132 C119 C130 166(2) . . ?
C121 C119 C130 84.3(9) . . ?
C118 C119 C130 36.1(9) . . ?
C131 C119 C133 163(3) . . ?
C132 C119 C133 51.6(9) . . ?
C121 C119 C133 35.1(7) . . ?
C118 C119 C133 155.0(7) . . ?
C130 C119 C133 119.0(13) . . ?
C128 C121 C133 97.5(17) . . ?
C128 C121 C134 54.4(15) . . ?
C133 C121 C134 43.5(14) . . ?
C128 C121 C119 168.2(16) . . ?
C133 C121 C119 93.9(14) . . ?
C134 C121 C119 136.5 . . ?
C128 C121 C114 48.5(15) . . ?
C133 C121 C114 146.0(14) . . ?
C134 C121 C114 102.7 . . ?
C119 C121 C114 120.0 . . ?
C128 C121 C129 72.0(12) . . ?
C133 C121 C129 168(2) . . ?
C134 C121 C129 125.3(10) . . ?
C119 C121 C129 96.4(10) . . ?
C114 C121 C129 23.9(10) . . ?
C128 C121 C132 154.7(18) . . ?
C133 C121 C132 57.7(9) . . ?
C134 C121 C132 100.4(8) . . ?
C119 C121 C132 36.3(8) . . ?
C114 C121 C132 156.1(8) . . ?
C129 C121 C132 132.2(13) . . ?
C128 C121 C130 118.7(15) . . ?
C133 C121 C130 142.9(16) . . ?
C134 C121 C130 165.9(9) . . ?
C119 C121 C130 49.6(7) . . ?
C114 C121 C130 70.6(7) . . ?
C129 C121 C130 46.8(5) . . ?
C132 C121 C130 85.5(9) . . ?
C128 C121 C131 159.9(17) . . ?
C133 C121 C131 101.3(13) . . ?
C134 C121 C131 142.7(7) . . ?
C119 C121 C131 8.6(7) . . ?
C114 C121 C131 112.4(6) . . ?
C129 C121 C131 88.6(9) . . ?
C132 C121 C131 43.7(5) . . ?
C130 C121 C131 41.8(4) . . ?
C133 C134 C128 96(2) . . ?
C133 C134 C121 54.8(15) . . ?
C128 C134 C121 41.7(13) . . ?
C133 C134 C114 95.8(15) . . ?
C128 C134 C114 3.0(19) . . ?
C121 C134 C114 41.2 . . ?
C121 C128 C134 83.9(18) . . ?
C121 C128 C114 95(2) . . ?
C134 C128 C114 174(4) . . ?
C121 C128 C133 46.5(12) . . ?
C134 C128 C133 37.8(15) . . ?
C114 C128 C133 141.3(14) . . ?
C121 C128 C129 73.7(12) . . ?
C134 C128 C129 154.9(17) . . ?
C114 C128 C129 21.8(14) . . ?
C133 C128 C129 120.0 . . ?
C114 C129 C115 118(3) . . ?
C114 C129 C130 160(2) . . ?
C115 C129 C130 79.3(17) . . ?
C114 C129 C128 42(2) . . ?
C115 C129 C128 159.4(18) . . ?
C130 C129 C128 120.0 . . ?
C114 C129 C121 75.5(19) . . ?
C115 C129 C121 162(2) . . ?
C130 C129 C121 85.8(8) . . ?
C128 C129 C121 34.3(8) . . ?
C114 C129 C117 162(3) . . ?
C115 C129 C117 48.0(10) . . ?
C130 C129 C117 31.4(9) . . ?
C128 C129 C117 150.4(9) . . ?
C121 C129 C117 116.2(14) . . ?
C118 C130 C117 96(2) . . ?
C118 C130 C129 158.1(19) . . ?
C117 C130 C129 100.2(19) . . ?
C118 C130 C131 42.3(16) . . ?
C117 C130 C131 138.4(19) . . ?
C129 C130 C131 120.0 . . ?
C118 C130 C119 67.1(13) . . ?
C117 C130 C119 159(3) . . ?
C129 C130 C119 93.5(8) . . ?
C131 C130 C119 26.8(8) . . ?
C118 C130 C135 87.6(15) . . ?
C117 C130 C135 14(2) . . ?
C129 C130 C135 111.2 . . ?
C131 C130 C135 128.8 . . ?
C119 C130 C135 154.7(8) . . ?
C118 C130 C115 154(2) . . ?
C117 C130 C115 60.8(12) . . ?
C129 C130 C115 39.5(10) . . ?
C131 C130 C115 158.8(11) . . ?
C119 C130 C115 131.9(16) . . ?
C135 C130 C115 71.9(10) . . ?
C118 C130 C121 112.8(17) . . ?
C117 C130 C121 146(2) . . ?
C129 C130 C121 47.4(5) . . ?
C131 C130 C121 72.6(5) . . ?
C119 C130 C121 46.1(6) . . ?
C135 C130 C121 158.4(6) . . ?
C115 C130 C121 86.5(11) . . ?
C118 C130 C114 152(2) . . ?
C117 C130 C114 105.1(17) . . ?
C129 C130 C114 5.8(7) . . ?
C131 C130 C114 114.6(6) . . ?
C119 C130 C114 88.0(10) . . ?
C135 C130 C114 116.6(6) . . ?
C115 C130 C114 44.7(6) . . ?
C121 C130 C114 42.0(5) . . ?
C119 C131 C118 117(3) . . ?
C119 C131 C130 82.0(16) . . ?
C118 C131 C130 38.8(16) . . ?
C119 C131 C132 39.1(16) . . ?
C118 C131 C132 155.4(18) . . ?
C130 C131 C132 120.0 . . ?
C119 C131 C121 18.0(15) . . ?
C118 C131 C121 102.6(17) . . ?
C130 C131 C121 65.6(5) . . ?
C132 C131 C121 54.4(5) . . ?
C119 C132 C133 95.2(12) . . ?
C119 C132 C131 25.5(12) . . ?
C133 C132 C131 120.0 . . ?
C119 C132 C121 57.1(12) . . ?
C133 C132 C121 38.2(6) . . ?
C131 C132 C121 81.9(6) . . ?
C134 C133 C121 81.7(19) . . ?
C134 C133 C132 161(2) . . ?
C121 C133 C132 84.1(11) . . ?
C134 C133 C128 46.1(17) . . ?
C121 C133 C128 36.0(11) . . ?
C132 C133 C128 120.0 . . ?
C134 C133 C119 132(2) . . ?
C121 C133 C119 51.0(10) . . ?
C132 C133 C119 33.2(6) . . ?
C128 C133 C119 87.0(6) . . ?
C117 C135 C130 24(3) . . ?
C117 C135 C118 49(3) . . ?
C130 C135 C118 31.4(9) . . ?
C117 C135 C115 39(3) . . ?
C130 C135 C115 56.1(8) . . ?
C118 C135 C115 86.6(15) . . ?

loop_
_geom_bond_atom_site_label_1
_geom_bond_atom_site_label_2
_geom_bond_distance
_geom_bond_site_symmetry_2
_geom_bond_publ_flag
Cu1 O7 1.919(3) . ?
Cu1 N7 2.008(4) . ?
Cu1 N4 2.034(4) . ?
Cu1 N5 2.050(4) . ?
Cu1 N1 2.227(4) . ?
Cl1 O13 1.311(10) . ?
Cl1 O11 1.343(11) . ?
Cl1 O12 1.410(13) . ?
Cl1 O124 1.413(13) . ?
Cl1 O113 1.558(17) . ?
Cl1 O125 1.760(19) . ?
Cl2 C112 1.830(15) . ?
Cl3 C112 1.69(2) . ?
Cl3 Cl4 2.10(3) . ?
Cl4 C112 1.59(3) . ?
O1 C51 1.381(6) . ?
O1 C52 1.452(9) . ?
O2 C59 1.397(6) . ?
O2 C60 1.447(6) . ?
O3 C7 1.398(5) . ?
O3 C8 1.434(6) . ?
O4 C15 1.394(5) . ?
O4 C16 1.445(6) . ?
O5 C31 1.382(5) . ?
O5 C32 1.425(7) . ?
O6 C39 1.394(5) . ?
O6 C40 1.436(5) . ?
O7 C20 1.308(6) . ?
O8 N3 1.229(7) . ?
O9 N3 1.229(6) . ?
O12 O125 1.66(2) . ?
O13 O113 1.179(17) . ?
O13 O125 1.228(19) . ?
O16 O17 1.42(2) . ?
N1 C61 1.323(7) . ?
N1 C62 1.368(7) . ?
N2 C61 1.347(7) . ?
N2 C63 1.368(9) . ?
N2 C64 1.470(9) . ?
N3 C23 1.445(7) . ?
N4 C18 1.483(6) . ?
N4 C17 1.486(7) . ?
N4 H4 0.9099 . ?
N5 C41 1.337(6) . ?
N5 C42 1.380(7) . ?
N6 C41 1.348(7) . ?
N6 C43 1.373(7) . ?
N6 C44 1.468(7) . ?
N7 C89 1.132(6) . ?
C1 C58 1.507(7) . ?
C1 C2 1.520(7) . ?
C1 H1A 0.9700 . ?
C1 H1B 0.9699 . ?
C2 C3 1.384(6) . ?
C2 C7 1.388(7) . ?
C3 C4 1.400(7) . ?
C3 H3 0.9286 . ?
C4 C5 1.370(7) . ?
C4 C65 1.543(6) . ?
C5 C6 1.394(6) . ?
C5 H5 0.9279 . ?
C6 C7 1.389(7) . ?
C6 C9 1.512(7) . ?
C8 H8A 0.9588 . ?
C8 H8B 0.9586 . ?
C8 H8C 0.9610 . ?
C9 C10 1.510(7) . ?
C9 H9A 0.9703 . ?
C9 H9B 0.9691 . ?
C10 C15 1.386(7) . ?
C10 C11 1.392(7) . ?
C11 C12 1.384(7) . ?
C11 H11 0.9302 . ?
C12 C13 1.401(7) . ?
C12 C69 1.533(7) . ?
C13 C14 1.388(7) . ?
C13 H13 0.9308 . ?
C14 C15 1.391(7) . ?
C14 C25 1.517(7) . ?
C16 C17 1.515(7) . ?
C16 H16A 0.9706 . ?
C16 H16B 0.9687 . ?
C17 H17A 0.9687 . ?
C17 H17B 0.9712 . ?
C18 C19 1.498(6) . ?
C18 H18A 0.9689 . ?
C18 H18B 0.9696 . ?
C19 C24 1.391(7) . ?
C19 C20 1.414(7) . ?
C20 C21 1.410(6) . ?
C21 C22 1.374(7) . ?
C21 H21 0.9300 . ?
C22 C23 1.380(7) . ?
C22 H22 0.9302 . ?
C23 C24 1.388(7) . ?
C24 H24 0.9295 . ?
C25 C26 1.506(7) . ?
C25 H25A 0.9712 . ?
C25 H25B 0.9700 . ?
C26 C27 1.386(6) . ?
C26 C31 1.397(6) . ?
C27 C28 1.389(7) . ?
C27 H27 0.9299 . ?
C28 C29 1.391(7) . ?
C28 C73 1.535(6) . ?
C29 C30 1.384(6) . ?
C29 H29 0.9299 . ?
C30 C31 1.398(7) . ?
C30 C33 1.529(6) . ?
C32 H32A 0.9596 . ?
C32 H32B 0.9609 . ?
C32 H32C 0.9601 . ?
C33 C34 1.504(7) . ?
C33 H33A 0.9702 . ?
C33 H33B 0.9709 . ?
C34 C39 1.394(7) . ?
C34 C35 1.398(6) . ?
C35 C36 1.394(7) . ?
C35 H35 0.9304 . ?
C36 C37 1.388(7) . ?
C36 C77 1.525(6) . ?
C37 C38 1.393(6) . ?
C37 H37 0.9304 . ?
C38 C39 1.398(6) . ?
C38 C45 1.497(7) . ?
C40 C41 1.483(7) . ?
C40 H40A 0.9688 . ?
C40 H40B 0.9693 . ?
C42 C43 1.348(8) . ?
C42 H42 0.9300 . ?
C43 H43 0.9296 . ?
C44 H44A 0.9605 . ?
C44 H44B 0.9585 . ?
C44 H44C 0.9605 . ?
C45 C46 1.525(6) . ?
C45 H45A 0.9689 . ?
C45 H45B 0.9700 . ?
C46 C51 1.393(7) . ?
C46 C47 1.393(6) . ?
C47 C48 1.391(6) . ?
C47 H47 0.9294 . ?
C48 C49 1.390(7) . ?
C48 C81 1.542(7) . ?
C49 C50 1.379(7) . ?
C49 H49 0.9298 . ?
C50 C51 1.398(7) . ?
C50 C53 1.516(7) . ?
C52 H52A 0.9601 . ?
C52 H52B 0.9609 . ?
C52 H52C 0.9614 . ?
C53 C54 1.512(7) . ?
C53 H53A 0.9684 . ?
C53 H53B 0.9698 . ?
C54 C55 1.380(7) . ?
C54 C59 1.401(7) . ?
C55 C56 1.396(7) . ?
C55 H55 0.9292 . ?
C56 C57 1.380(7) . ?
C56 C85 1.526(6) . ?
C57 C58 1.398(7) . ?
C57 H57 0.9293 . ?
C58 C59 1.384(7) . ?
C60 C61 1.486(8) . ?
C60 H60A 0.9701 . ?
C60 H60B 0.9706 . ?
C62 C63 1.353(10) . ?
C62 H62 0.9299 . ?
C63 H63 0.9305 . ?
C64 H64A 0.9588 . ?
C64 H64B 0.9601 . ?
C64 H64C 0.9596 . ?
C65 C68 1.497(9) . ?
C65 C66 1.524(9) . ?
C65 C67 1.541(9) . ?
C66 H66A 0.9614 . ?
C66 H66B 0.9596 . ?
C66 H66C 0.9605 . ?
C67 H67A 0.9594 . ?
C67 H67B 0.9595 . ?
C67 H67C 0.9607 . ?
C68 H68A 0.9616 . ?
C68 H68B 0.9599 . ?
C68 H68C 0.9593 . ?
C69 C72 1.512(9) . ?
C69 C71 1.513(9) . ?
C69 C70 1.514(9) . ?
C70 H70A 0.9586 . ?
C70 H70B 0.9609 . ?
C70 H70C 0.9615 . ?
C71 H71A 0.9598 . ?
C71 H71B 0.9593 . ?
C71 H71C 0.9586 . ?
C72 H72A 0.9593 . ?
C72 H72B 0.9597 . ?
C72 H72C 0.9610 . ?
C73 C74 1.516(9) . ?
C73 C75 1.518(9) . ?
C73 C76 1.525(9) . ?
C74 H74A 0.9605 . ?
C74 H74B 0.9592 . ?
C74 H74C 0.9592 . ?
C75 H75A 0.9621 . ?
C75 H75B 0.9607 . ?
C75 H75C 0.9599 . ?
C76 H76A 0.9600 . ?
C76 H76B 0.9603 . ?
C76 H76C 0.9607 . ?
C77 C78 1.515(8) . ?
C77 C79 1.517(8) . ?
C77 C80 1.524(8) . ?
C78 H78A 0.9597 . ?
C78 H78B 0.9575 . ?
C78 H78C 0.9599 . ?
C79 H79A 0.9606 . ?
C79 H79B 0.9606 . ?
C79 H79C 0.9603 . ?
C80 H80A 0.9604 . ?
C80 H80B 0.9591 . ?
C80 H80C 0.9606 . ?
C81 C83 1.506(9) . ?
C81 C82 1.523(9) . ?
C81 C84 1.526(8) . ?
C82 H82A 0.9586 . ?
C82 H82B 0.9599 . ?
C82 H82C 0.9604 . ?
C83 H83A 0.9591 . ?
C83 H83B 0.9593 . ?
C83 H83C 0.9593 . ?
C84 H84A 0.9601 . ?
C84 H84B 0.9601 . ?
C84 H84C 0.9599 . ?
C85 C88 1.519(7) . ?
C85 C87 1.531(7) . ?
C85 C86 1.543(7) . ?
C86 H86A 0.9615 . ?
C86 H86B 0.9588 . ?
C86 H86C 0.9602 . ?
C87 H87A 0.9596 . ?
C87 H87B 0.9603 . ?
C87 H87C 0.9599 . ?
C88 H88A 0.9592 . ?
C88 H88B 0.9607 . ?
C88 H88C 0.9589 . ?
C89 C90 1.443(8) . ?
C90 H90A 0.9602 . ?
C90 H90B 0.9592 . ?
C90 H90C 0.9581 . ?
C114 C129 0.57(2) . ?
C114 C128 1.03(2) . ?
C114 C121 1.371(9) . ?
C114 C115 1.371(9) . ?
C114 C130 1.93(2) . ?
C114 C134 2.032(13) . ?
C115 C129 1.01(2) . ?
C115 C117 1.371(9) . ?
C115 C130 1.55(2) . ?
C115 C135 1.78(3) . ?
C117 C135 0.59(3) . ?
C117 C130 0.96(2) . ?
C117 C118 1.371(9) . ?
C117 C129 1.82(2) . ?
C118 C130 0.88(3) . ?
C118 C131 0.94(2) . ?
C118 C119 1.371(9) . ?
C118 C135 1.68(3) . ?
C119 C131 0.66(2) . ?
C119 C132 0.97(2) . ?
C119 C121 1.371(9) . ?
C119 C130 1.45(2) . ?
C119 C133 1.76(2) . ?
C121 C128 0.82(2) . ?
C121 C133 1.013(19) . ?
C121 C134 1.227(8) . ?
C121 C129 1.40(2) . ?
C121 C132 1.63(2) . ?
C121 C130 1.89(2) . ?
C121 C131 1.98(2) . ?
C134 C133 0.85(3) . ?
C134 C128 1.00(2) . ?
C128 C133 1.384(11) . ?
C128 C129 1.384(11) . ?
C129 C130 1.384(11) . ?
C130 C131 1.384(11) . ?
C130 C135 1.473(12) . ?
C131 C132 1.384(11) . ?
C132 C133 1.384(11) . ?
